data_7234689
loop_
_publ_author_name
'Jie Liu'
'Weigang Zhu'
'Ke Zhou'
'Zongrui Wang'
'Ye Zou'
'Qing Meng'
'Jie Li'
'Yonggang Zhen'
'Wenping Hu'

_publ_section_title
;
 Pyridyl-substituted anthracene derivatives with solid-state emission and
 charge transport properties
;
_journal_name_full 'Journal of Materials Chemistry C'
_journal_page_first 3621
_journal_page_last 3627
_journal_paper_doi 10.1039/C6TC00499G
_journal_volume 4
_journal_year 2016
_chemical_formula_sum 'C24 H16 N2'
_chemical_formula_weight 332.39
_space_group_IT_number 29
_space_group_name_Hall 'P 2c -2ac'
_space_group_name_H-M_alt 'P c a 21'
_symmetry_cell_setting orthorhombic
_symmetry_space_group_name_H-M 'P c a 21'
_atom_sites_solution_hydrogens geom
_atom_sites_solution_primary direct
_atom_sites_solution_secondary difmap
_cell_angle_alpha 90.00
_cell_angle_beta 90.00
_cell_angle_gamma 90.00
_cell_formula_units_Z 4
_cell_length_a 7.4367(15)
_cell_length_b 6.2803(13)
_cell_length_c 35.030(7)
_cell_measurement_reflns_used 109
_cell_measurement_temperature 123(2)
_cell_measurement_theta_max 27.8784
_cell_measurement_theta_min 1.7435
_cell_volume 1636.1(6)
_computing_cell_refinement crystalclear
_computing_data_collection crystalclear
_computing_data_reduction crystalclear
_computing_molecular_graphics 'Bruker SHELXTL'
_computing_publication_material 'Bruker SHELXTL'
_computing_structure_refinement 'SHELXL-97 (Sheldrick, 1997)'
_computing_structure_solution 'SHELXS-97 (Sheldrick, 1990)'
_diffrn_ambient_temperature 123(2)
_diffrn_detector_area_resol_mean 7.31
_diffrn_measured_fraction_theta_full 0.972
_diffrn_measured_fraction_theta_max 0.972
_diffrn_measurement_device_type 'Rigaku Saturn 70 CCD'
_diffrn_measurement_method '\w scans'
_diffrn_radiation_monochromator multilayer
_diffrn_radiation_source 'rotating anode'
_diffrn_radiation_type MoK\a
_diffrn_radiation_wavelength 0.71073
_diffrn_reflns_av_R_equivalents 0.0819
_diffrn_reflns_av_sigmaI/netI 0.0884
_diffrn_reflns_limit_h_max 8
_diffrn_reflns_limit_h_min -9
_diffrn_reflns_limit_k_max 7
_diffrn_reflns_limit_k_min -7
_diffrn_reflns_limit_l_max 43
_diffrn_reflns_limit_l_min -43
_diffrn_reflns_number 8767
_diffrn_reflns_theta_full 25.99
_diffrn_reflns_theta_max 25.99
_diffrn_reflns_theta_min 2.33
_diffrn_standards_decay_% 0
_diffrn_standards_interval_count 0
_diffrn_standards_interval_time 0
_diffrn_standards_number 0
_exptl_absorpt_coefficient_mu 0.080
_exptl_absorpt_correction_T_max 0.9905
_exptl_absorpt_correction_T_min 0.9750
_exptl_absorpt_correction_type multi-scan
_exptl_absorpt_process_details crystalclear
_exptl_crystal_colour Colorless
_exptl_crystal_density_diffrn 1.349
_exptl_crystal_density_method 'not measured'
_exptl_crystal_description Prism
_exptl_crystal_F_000 696
_exptl_crystal_size_max 0.32
_exptl_crystal_size_mid 0.30
_exptl_crystal_size_min 0.12
_refine_diff_density_max 0.529
_refine_diff_density_min -0.406
_refine_diff_density_rms 0.113
_refine_ls_abs_structure_details 'Flack H D (1983), Acta Cryst. A39, 876-881'
_refine_ls_abs_structure_Flack -10(8)
_refine_ls_extinction_coef 0.024(4)
_refine_ls_extinction_expression Fc^*^=kFc[1+0.001xFc^2^\l^3^/sin(2\q)]^-1/4^
_refine_ls_extinction_method SHELXL
_refine_ls_goodness_of_fit_ref 0.997
_refine_ls_hydrogen_treatment constr
_refine_ls_matrix_type full
_refine_ls_number_parameters 236
_refine_ls_number_reflns 2986
_refine_ls_number_restraints 1
_refine_ls_restrained_S_all 0.997
_refine_ls_R_factor_all 0.1004
_refine_ls_R_factor_gt 0.0816
_refine_ls_shift/su_max 0.002
_refine_ls_shift/su_mean 0.001
_refine_ls_structure_factor_coef Fsqd
_refine_ls_weighting_details 'calc w=1/[\s^2^(Fo^2^)+(0.1270P)^2^+0.0000P] where P=(Fo^2^+2Fc^2^)/3'
_refine_ls_weighting_scheme calc
_refine_ls_wR_factor_gt 0.1974
_refine_ls_wR_factor_ref 0.2145
_reflns_number_gt 2155
_reflns_number_total 2986
_reflns_threshold_expression >2sigma(I)
_cod_data_source_file J-Mater-Chem-C-2016-4-3621.cif
_cod_data_source_block sa
_cod_depositor_comments
;
The following automatic conversions were performed:

data item '_symmetry_cell_setting' value 'Orthorhombic' was changed
to 'orthorhombic' in accordance with the built-in table derived from
the CIF Core dictionary named 'cif_core.dic' version 2.4.5 last
updated on 2014-11-21.

Automatic conversion script
Id: cif_fix_values 6909 2019-04-08 15:41:33Z antanas 
;
_cod_original_sg_symbol_H-M Pca2(1)
_cod_database_code 7234689

loop_
_symmetry_equiv_pos_as_xyz
'x, y, z'
'-x, -y, z+1/2'
'x+1/2, -y, z'
'-x+1/2, y, z+1/2'

loop_
_atom_site_label
_atom_site_type_symbol
_atom_site_fract_x
_atom_site_fract_y
_atom_site_fract_z
_atom_site_U_iso_or_equiv
_atom_site_adp_type
_atom_site_occupancy
_atom_site_symmetry_multiplicity
_atom_site_calc_flag
_atom_site_refinement_flags
_atom_site_disorder_assembly
_atom_site_disorder_group
N1 N 0.6826(5) -0.2178(8) 0.41033(14) 0.0304(12) Uani 1 1 d . . .
N2 N 1.0584(6) 0.7118(8) 0.04532(14) 0.0318(13) Uani 1 1 d . . .
C1 C 0.7395(6) -0.1243(9) 0.37812(16) 0.0225(12) Uani 1 1 d . . .
H1 H 0.7758 -0.2159 0.3580 0.027 Uiso 1 1 calc R . .
C2 C 0.7503(6) 0.0874(8) 0.37144(14) 0.0170(12) Uani 1 1 d . . .
C3 C 0.6988(6) 0.2245(8) 0.40077(15) 0.0214(12) Uani 1 1 d . . .
H3 H 0.7054 0.3746 0.3977 0.026 Uiso 1 1 calc R . .
C4 C 0.6379(7) 0.1352(10) 0.43442(15) 0.0285(13) Uani 1 1 d . . .
H4 H 0.6007 0.2243 0.4549 0.034 Uiso 1 1 calc R . .
C5 C 0.6310(7) -0.0814(11) 0.43832(17) 0.0323(15) Uani 1 1 d . . .
H5 H 0.5882 -0.1390 0.4617 0.039 Uiso 1 1 calc R . .
C6 C 0.8100(6) 0.1765(7) 0.33339(13) 0.0182(10) Uani 1 1 d . . .
C7 C 0.9057(6) 0.3752(7) 0.33172(13) 0.0215(10) Uani 1 1 d . . .
H7 H 0.9343 0.4469 0.3548 0.026 Uiso 1 1 calc R . .
C8 C 0.9561(7) 0.4630(7) 0.29794(14) 0.0146(10) Uani 1 1 d . . .
H8 H 1.0206 0.5935 0.2978 0.017 Uiso 1 1 calc R . .
C9 C 0.9124(6) 0.3589(7) 0.26172(13) 0.0184(9) Uani 1 1 d . . .
C10 C 0.9603(7) 0.4485(7) 0.22672(14) 0.0185(10) Uani 1 1 d . . .
H10 H 1.0225 0.5805 0.2260 0.022 Uiso 1 1 calc R . .
C11 C 0.9162(5) 0.3429(6) 0.19246(12) 0.0149(9) Uani 1 1 d . . .
C12 C 0.9664(6) 0.4305(8) 0.15606(13) 0.0183(9) Uani 1 1 d . . .
H12 H 1.0261 0.5642 0.1551 0.022 Uiso 1 1 calc R . .
C13 C 0.9293(6) 0.3235(7) 0.12254(13) 0.0185(10) Uani 1 1 d . . .
C14 C 0.8338(6) 0.1261(7) 0.12450(12) 0.0179(10) Uani 1 1 d . . .
H14 H 0.8025 0.0548 0.1015 0.021 Uiso 1 1 calc R . .
C15 C 0.7866(7) 0.0376(8) 0.15880(18) 0.0227(11) Uani 1 1 d . . .
H15 H 0.7260 -0.0955 0.1592 0.027 Uiso 1 1 calc R . .
C16 C 0.8262(6) 0.1403(6) 0.19358(12) 0.0165(9) Uani 1 1 d . . .
C17 C 0.7814(7) 0.0530(8) 0.22906(14) 0.0189(9) Uani 1 1 d . . .
H17 H 0.7226 -0.0812 0.2298 0.023 Uiso 1 1 calc R . .
C18 C 0.8201(5) 0.1570(7) 0.26351(13) 0.0177(10) Uani 1 1 d . . .
C19 C 0.7692(6) 0.0711(7) 0.29976(13) 0.0177(9) Uani 1 1 d . . .
H19 H 0.7063 -0.0604 0.3008 0.021 Uiso 1 1 calc R . .
C20 C 0.9988(8) 0.6275(9) 0.07861(18) 0.0271(13) Uani 1 1 d . . .
H20 H 0.9618 0.7203 0.0985 0.033 Uiso 1 1 calc R . .
C21 C 0.9901(6) 0.4011(8) 0.08454(14) 0.0194(12) Uani 1 1 d . . .
C22 C 1.0461(6) 0.2694(9) 0.05507(15) 0.0252(13) Uani 1 1 d . . .
H22 H 1.0413 0.1191 0.0579 0.030 Uiso 1 1 calc R . .
C23 C 1.1087(7) 0.3584(11) 0.02172(16) 0.0309(14) Uani 1 1 d . . .
H23 H 1.1481 0.2705 0.0013 0.037 Uiso 1 1 calc R . .
C24 C 1.1135(7) 0.5807(11) 0.01835(16) 0.0341(15) Uani 1 1 d . . .
H24 H 1.1589 0.6402 -0.0046 0.041 Uiso 1 1 calc R . .

loop_
_atom_site_aniso_label
_atom_site_aniso_U_11
_atom_site_aniso_U_22
_atom_site_aniso_U_33
_atom_site_aniso_U_23
_atom_site_aniso_U_13
_atom_site_aniso_U_12
N1 0.025(3) 0.035(3) 0.032(3) 0.012(2) -0.004(2) -0.009(2)
N2 0.018(3) 0.034(3) 0.043(3) 0.006(2) -0.003(2) -0.005(2)
C1 0.015(3) 0.025(3) 0.028(3) -0.003(2) 0.000(2) -0.001(2)
C2 0.003(2) 0.018(3) 0.029(3) 0.0023(19) 0.0006(17) 0.0009(19)
C3 0.015(2) 0.021(3) 0.028(3) -0.005(2) 0.0037(19) -0.007(2)
C4 0.012(2) 0.049(4) 0.024(3) -0.012(3) 0.002(2) -0.006(2)
C5 0.016(3) 0.055(5) 0.026(3) 0.014(3) 0.002(2) -0.012(3)
C6 0.011(2) 0.018(2) 0.025(2) -0.0009(19) 0.0072(18) 0.0052(18)
C7 0.017(2) 0.020(2) 0.028(2) -0.010(2) -0.0009(19) 0.0030(19)
C8 0.012(2) 0.014(2) 0.018(2) -0.002(2) 0.000(2) 0.001(2)
C9 0.012(2) 0.016(2) 0.027(2) -0.0035(19) 0.0015(18) -0.0004(18)
C10 0.014(2) 0.013(2) 0.029(2) 0.000(2) -0.004(2) 0.006(2)
C11 0.0064(19) 0.015(2) 0.023(2) 0.0019(18) -0.0022(17) 0.0001(15)
C12 0.011(2) 0.019(2) 0.025(2) -0.001(2) 0.0006(18) -0.002(2)
C13 0.013(2) 0.018(2) 0.025(2) 0.0013(19) -0.0098(17) 0.0046(19)
C14 0.012(2) 0.018(2) 0.024(2) 0.0021(17) -0.0038(17) 0.0000(18)
C15 0.011(2) 0.017(2) 0.040(3) -0.002(2) -0.001(2) -0.005(2)
C16 0.010(2) 0.016(2) 0.024(2) 0.0028(19) -0.0004(17) 0.0043(16)
C17 0.010(2) 0.020(2) 0.026(2) -0.002(2) 0.004(2) -0.007(2)
C18 0.008(2) 0.014(2) 0.031(2) -0.0041(19) -0.0005(19) 0.0042(16)
C19 0.010(2) 0.010(2) 0.033(2) -0.001(2) -0.0005(19) 0.004(2)
C20 0.024(3) 0.020(3) 0.037(3) 0.003(2) -0.003(2) 0.003(2)
C21 0.009(3) 0.024(3) 0.025(3) 0.003(2) -0.0087(19) -0.003(2)
C22 0.019(3) 0.026(3) 0.031(3) -0.003(2) -0.012(2) 0.006(2)
C23 0.022(3) 0.040(3) 0.030(3) -0.001(3) -0.011(2) 0.010(2)
C24 0.020(3) 0.054(5) 0.028(3) 0.008(3) -0.001(2) 0.004(3)

loop_
_atom_type_symbol
_atom_type_description
_atom_type_scat_dispersion_real
_atom_type_scat_dispersion_imag
_atom_type_scat_source
C C 0.0033 0.0016 'International Tables Vol C Tables 4.2.6.8 and 6.1.1.4'
H H 0.0000 0.0000 'International Tables Vol C Tables 4.2.6.8 and 6.1.1.4'
N N 0.0061 0.0033 'International Tables Vol C Tables 4.2.6.8 and 6.1.1.4'

loop_
_geom_angle_atom_site_label_1
_geom_angle_atom_site_label_2
_geom_angle_atom_site_label_3
_geom_angle
_geom_angle_site_symmetry_1
_geom_angle_site_symmetry_3
C1 N1 C5 114.9(5) . .
C24 N2 C20 118.3(5) . .
N1 C1 C2 126.5(5) . .
N1 C1 H1 116.7 . .
C2 C1 H1 116.7 . .
C1 C2 C3 117.6(4) . .
C1 C2 C6 122.3(4) . .
C3 C2 C6 120.1(4) . .
C4 C3 C2 117.9(5) . .
C4 C3 H3 121.0 . .
C2 C3 H3 121.0 . .
C5 C4 C3 120.1(5) . .
C5 C4 H4 120.0 . .
C3 C4 H4 120.0 . .
N1 C5 C4 123.0(5) . .
N1 C5 H5 118.5 . .
C4 C5 H5 118.5 . .
C19 C6 C7 119.3(4) . .
C19 C6 C2 120.6(4) . .
C7 C6 C2 120.1(4) . .
C8 C7 C6 121.6(4) . .
C8 C7 H7 119.2 . .
C6 C7 H7 119.2 . .
C7 C8 C9 120.8(4) . .
C7 C8 H8 119.6 . .
C9 C8 H8 119.6 . .
C10 C9 C18 120.9(4) . .
C10 C9 C8 121.6(4) . .
C18 C9 C8 117.4(4) . .
C9 C10 C11 119.9(4) . .
C9 C10 H10 120.0 . .
C11 C10 H10 120.0 . .
C10 C11 C16 120.1(4) . .
C10 C11 C12 120.9(4) . .
C16 C11 C12 118.9(3) . .
C13 C12 C11 121.0(4) . .
C13 C12 H12 119.5 . .
C11 C12 H12 119.5 . .
C12 C13 C14 118.7(4) . .
C12 C13 C21 122.7(4) . .
C14 C13 C21 118.5(4) . .
C15 C14 C13 121.4(4) . .
C15 C14 H14 119.3 . .
C13 C14 H14 119.3 . .
C14 C15 C16 121.3(4) . .
C14 C15 H15 119.4 . .
C16 C15 H15 119.4 . .
C17 C16 C15 122.6(4) . .
C17 C16 C11 118.8(4) . .
C15 C16 C11 118.6(4) . .
C16 C17 C18 122.2(4) . .
C16 C17 H17 118.9 . .
C18 C17 H17 118.9 . .
C17 C18 C19 122.3(4) . .
C17 C18 C9 118.0(4) . .
C19 C18 C9 119.7(4) . .
C6 C19 C18 121.1(4) . .
C6 C19 H19 119.4 . .
C18 C19 H19 119.4 . .
N2 C20 C21 121.7(5) . .
N2 C20 H20 119.2 . .
C21 C20 H20 119.2 . .
C22 C21 C20 117.9(4) . .
C22 C21 C13 124.2(4) . .
C20 C21 C13 117.8(4) . .
C23 C22 C21 119.4(5) . .
C23 C22 H22 120.3 . .
C21 C22 H22 120.3 . .
C22 C23 C24 119.0(5) . .
C22 C23 H23 120.5 . .
C24 C23 H23 120.5 . .
N2 C24 C23 123.6(5) . .
N2 C24 H24 118.2 . .
C23 C24 H24 118.2 . .

loop_
_geom_bond_atom_site_label_1
_geom_bond_atom_site_label_2
_geom_bond_distance
_geom_bond_site_symmetry_2
N1 C1 1.340(6) .
N1 C5 1.357(8) .
N2 C24 1.319(7) .
N2 C20 1.355(7) .
C1 C2 1.352(7) .
C1 H1 0.9500 .
C2 C3 1.394(6) .
C2 C6 1.512(7) .
C3 C4 1.382(7) .
C3 H3 0.9500 .
C4 C5 1.368(9) .
C4 H4 0.9500 .
C5 H5 0.9500 .
C6 C19 1.385(6) .
C6 C7 1.438(6) .
C7 C8 1.358(7) .
C7 H7 0.9500 .
C8 C9 1.464(7) .
C8 H8 0.9500 .
C9 C10 1.395(6) .
C9 C18 1.443(6) .
C10 C11 1.410(6) .
C10 H10 0.9500 .
C11 C16 1.438(6) .
C11 C12 1.438(6) .
C12 C13 1.381(6) .
C12 H12 0.9500 .
C13 C14 1.431(6) .
C13 C21 1.488(7) .
C14 C15 1.369(7) .
C14 H14 0.9500 .
C15 C16 1.410(7) .
C15 H15 0.9500 .
C16 C17 1.399(6) .
C17 C18 1.402(6) .
C17 H17 0.9500 .
C18 C19 1.431(6) .
C19 H19 0.9500 .
C20 C21 1.439(8) .
C20 H20 0.9500 .
C21 C22 1.386(7) .
C22 C23 1.376(8) .
C22 H22 0.9500 .
C23 C24 1.401(9) .
C23 H23 0.9500 .
C24 H24 0.9500 .

loop_
_geom_torsion_atom_site_label_1
_geom_torsion_atom_site_label_2
_geom_torsion_atom_site_label_3
_geom_torsion_atom_site_label_4
_geom_torsion
_geom_torsion_site_symmetry_1
_geom_torsion_site_symmetry_2
_geom_torsion_site_symmetry_3
_geom_torsion_site_symmetry_4
C5 N1 C1 C2 0.3(7) . . . .
N1 C1 C2 C3 0.5(7) . . . .
N1 C1 C2 C6 -177.6(4) . . . .
C1 C2 C3 C4 -0.9(6) . . . .
C6 C2 C3 C4 177.2(4) . . . .
C2 C3 C4 C5 0.6(7) . . . .
C1 N1 C5 C4 -0.7(7) . . . .
C3 C4 C5 N1 0.2(7) . . . .
C1 C2 C6 C19 33.5(6) . . . .
C3 C2 C6 C19 -144.5(4) . . . .
C1 C2 C6 C7 -148.3(4) . . . .
C3 C2 C6 C7 33.7(6) . . . .
C19 C6 C7 C8 0.4(7) . . . .
C2 C6 C7 C8 -177.9(4) . . . .
C6 C7 C8 C9 0.9(7) . . . .
C7 C8 C9 C10 178.8(4) . . . .
C7 C8 C9 C18 -2.2(7) . . . .
C18 C9 C10 C11 0.9(6) . . . .
C8 C9 C10 C11 179.8(4) . . . .
C9 C10 C11 C16 -1.7(6) . . . .
C9 C10 C11 C12 -179.1(4) . . . .
C10 C11 C12 C13 177.6(4) . . . .
C16 C11 C12 C13 0.1(6) . . . .
C11 C12 C13 C14 2.1(6) . . . .
C11 C12 C13 C21 -175.6(4) . . . .
C12 C13 C14 C15 -3.1(7) . . . .
C21 C13 C14 C15 174.8(4) . . . .
C13 C14 C15 C16 1.6(7) . . . .
C14 C15 C16 C17 -179.4(5) . . . .
C14 C15 C16 C11 0.7(7) . . . .
C10 C11 C16 C17 1.0(6) . . . .
C12 C11 C16 C17 178.5(4) . . . .
C10 C11 C16 C15 -179.0(4) . . . .
C12 C11 C16 C15 -1.6(6) . . . .
C15 C16 C17 C18 -179.5(5) . . . .
C11 C16 C17 C18 0.4(6) . . . .
C16 C17 C18 C19 178.0(4) . . . .
C16 C17 C18 C9 -1.1(6) . . . .
C10 C9 C18 C17 0.5(6) . . . .
C8 C9 C18 C17 -178.5(4) . . . .
C10 C9 C18 C19 -178.6(4) . . . .
C8 C9 C18 C19 2.4(6) . . . .
C7 C6 C19 C18 -0.2(6) . . . .
C2 C6 C19 C18 178.1(4) . . . .
C17 C18 C19 C6 179.6(4) . . . .
C9 C18 C19 C6 -1.3(6) . . . .
C24 N2 C20 C21 -1.7(7) . . . .
N2 C20 C21 C22 0.4(7) . . . .
N2 C20 C21 C13 177.8(5) . . . .
C12 C13 C21 C22 143.5(5) . . . .
C14 C13 C21 C22 -34.3(6) . . . .
C12 C13 C21 C20 -33.6(6) . . . .
C14 C13 C21 C20 148.6(4) . . . .
C20 C21 C22 C23 0.6(6) . . . .
C13 C21 C22 C23 -176.6(5) . . . .
C21 C22 C23 C24 -0.3(7) . . . .
C20 N2 C24 C23 2.0(8) . . . .
C22 C23 C24 N2 -1.1(7) . . . .
